data_4037431
loop_
_publ_author_name
'Lester, Roy P.'
'Bham, Travis'
'Bousfield, Thomas W.'
'Lewis, William'
'Camp, Jason E.'

_publ_section_title
;
 Exploring the Reactivity of 2-Trichloromethylbenzoxazoles for Access to
 Substituted Benzoxazoles.
;
_journal_issue 24
_journal_name_full 'The Journal of organic chemistry'
_journal_page_first 12472
_journal_page_last 12477
_journal_paper_doi 10.1021/acs.joc.6b02315
_journal_volume 81
_journal_year 2016
_chemical_formula_moiety 'C16 H20 Cl N3 O'
_chemical_formula_sum 'C16 H20 Cl N3 O'
_chemical_formula_weight 305.80
_space_group_crystal_system triclinic
_space_group_IT_number 2
_space_group_name_Hall '-P 1'
_space_group_name_H-M_alt 'P -1'
_atom_sites_solution_hydrogens geom
_atom_sites_solution_primary iterative
_atom_sites_solution_secondary difmap
_audit_creation_date 2016-09-07
_audit_creation_method
;
Olex2 1.2
(compiled 2016.08.25 svn.r3337 for OlexSys, GUI svn.r5221)
;
_cell_angle_alpha 92.525(12)
_cell_angle_beta 107.455(14)
_cell_angle_gamma 111.917(13)
_cell_formula_units_Z 2
_cell_length_a 8.9790(14)
_cell_length_b 9.3904(11)
_cell_length_c 10.0838(16)
_cell_measurement_reflns_used 2929
_cell_measurement_temperature 120(2)
_cell_measurement_theta_max 74.0510
_cell_measurement_theta_min 4.6480
_cell_volume 740.7(2)
_computing_cell_refinement
;
CrysAlisPro, Agilent Technologies,
Version 1.171.36.28a (release 18-03-2013 CrysAlis171 .NET)
(compiled Mar 18 2013,11:47:30)
;
_computing_data_collection
;
CrysAlisPro, Agilent Technologies,
Version 1.171.36.28a (release 18-03-2013 CrysAlis171 .NET)
(compiled Mar 18 2013,11:47:30)
;
_computing_data_reduction
;
CrysAlisPro, Agilent Technologies,
Version 1.171.36.28a (release 18-03-2013 CrysAlis171 .NET)
(compiled Mar 18 2013,11:47:30)
;
_computing_molecular_graphics 'Olex2 (Dolomanov et al., 2009)'
_computing_publication_material 'Olex2 (Dolomanov et al., 2009)'
_computing_structure_refinement 'ShelXL (Sheldrick, 2015)'
_computing_structure_solution 'olex2.solve (Bourhis et al., 2015)'
_diffrn_ambient_temperature 120(2)
_diffrn_detector 'CCD area detector'
_diffrn_detector_area_resol_mean 10.3271
_diffrn_detector_type 'Agilent Diffraction Atlas detector'
_diffrn_measured_fraction_theta_full 0.981
_diffrn_measured_fraction_theta_max 0.942
_diffrn_measurement_details
;
#__ type_ start__ end____ width___ exp.time_
  1 omega -107.00  -29.00   2.0000    2.0000
omega____ theta____ kappa____ phi______ frames
    -      -38.5000  -61.0000 -120.0000 39

#__ type_ start__ end____ width___ exp.time_
  2 omega  -69.00   33.00   2.0000    2.0000
omega____ theta____ kappa____ phi______ frames
    -      -38.5000   77.0000    0.0000 51

#__ type_ start__ end____ width___ exp.time_
  3 omega   56.00  102.00   2.0000    2.0000
omega____ theta____ kappa____ phi______ frames
    -       40.2573   38.0000   90.0000 23

#__ type_ start__ end____ width___ exp.time_
  4 omega  -27.00   65.00   2.0000    2.0000
omega____ theta____ kappa____ phi______ frames
    -       40.2573  -57.0000  120.0000 46

#__ type_ start__ end____ width___ exp.time_
  5 omega   33.00   73.00   2.0000    2.0000
omega____ theta____ kappa____ phi______ frames
    -      102.6276  -30.0000    0.0000 20

#__ type_ start__ end____ width___ exp.time_
  6 omega  101.00  173.00   2.0000    2.0000
omega____ theta____ kappa____ phi______ frames
    -      102.6276   77.0000   60.0000 36

#__ type_ start__ end____ width___ exp.time_
  7 omega   29.00   81.00   2.0000    2.0000
omega____ theta____ kappa____ phi______ frames
    -      102.6276  -30.0000 -180.0000 26

#__ type_ start__ end____ width___ exp.time_
  8 omega   48.00  106.00   2.0000    2.0000
omega____ theta____ kappa____ phi______ frames
    -      102.6276  -94.0000 -120.0000 29

#__ type_ start__ end____ width___ exp.time_
  9 omega   29.00   91.00   2.0000    2.0000
omega____ theta____ kappa____ phi______ frames
    -      102.6276  -30.0000   60.0000 31

#__ type_ start__ end____ width___ exp.time_
 10 omega   33.00   87.00   2.0000    2.0000
omega____ theta____ kappa____ phi______ frames
    -      102.6276  -30.0000  120.0000 27

#__ type_ start__ end____ width___ exp.time_
 11 omega   46.00  120.00   2.0000    2.0000
omega____ theta____ kappa____ phi______ frames
    -      102.6276 -125.0000   60.0000 37

#__ type_ start__ end____ width___ exp.time_
 12 omega   50.00  106.00   2.0000    2.0000
omega____ theta____ kappa____ phi______ frames
    -      102.6276  -94.0000  150.0000 28

#__ type_ start__ end____ width___ exp.time_
 13 omega   71.00   97.00   2.0000    2.0000
omega____ theta____ kappa____ phi______ frames
    -      102.6276  -45.0000  120.0000 13

#__ type_ start__ end____ width___ exp.time_
 14 omega   38.00   84.00   2.0000    2.0000
omega____ theta____ kappa____ phi______ frames
    -      102.6276  -94.0000  -30.0000 23

#__ type_ start__ end____ width___ exp.time_
 15 omega   38.00  142.00   2.0000    2.0000
omega____ theta____ kappa____ phi______ frames
    -      102.6276  -15.0000 -120.0000 52

#__ type_ start__ end____ width___ exp.time_
 16 omega   44.00   92.00   2.0000    2.0000
omega____ theta____ kappa____ phi______ frames
    -      102.6276  -77.0000   60.0000 24
;
_diffrn_measurement_device '\k-geometry diffractometer'
_diffrn_measurement_device_type 'GV1000, Atlas'
_diffrn_measurement_method '\w scans'
_diffrn_orient_matrix_UB_11 -0.1818982000
_diffrn_orient_matrix_UB_12 -0.1107759000
_diffrn_orient_matrix_UB_13 -0.0111644000
_diffrn_orient_matrix_UB_21 -0.0505034000
_diffrn_orient_matrix_UB_22 -0.0353013000
_diffrn_orient_matrix_UB_23 -0.1617849000
_diffrn_orient_matrix_UB_31 0.0554759000
_diffrn_orient_matrix_UB_32 -0.1369572000
_diffrn_orient_matrix_UB_33 0.0131081000
_diffrn_radiation_collimation 'focusing mirrors'
_diffrn_radiation_monochromator mirror
_diffrn_radiation_probe x-ray
_diffrn_radiation_type CuK\a
_diffrn_radiation_wavelength 1.54184
_diffrn_radiation_wavelength_determination fundamental
_diffrn_reflns_av_R_equivalents 0.0292
_diffrn_reflns_av_unetI/netI 0.0345
_diffrn_reflns_Laue_measured_fraction_full 0.981
_diffrn_reflns_Laue_measured_fraction_max 0.942
_diffrn_reflns_limit_h_max 11
_diffrn_reflns_limit_h_min -9
_diffrn_reflns_limit_k_max 7
_diffrn_reflns_limit_k_min -11
_diffrn_reflns_limit_l_max 12
_diffrn_reflns_limit_l_min -12
_diffrn_reflns_number 4796
_diffrn_reflns_point_group_measured_fraction_full 0.981
_diffrn_reflns_point_group_measured_fraction_max 0.942
_diffrn_reflns_theta_full 67.684
_diffrn_reflns_theta_max 74.712
_diffrn_reflns_theta_min 4.670
_diffrn_source 'microfocus sealed tube'
_diffrn_source_current 0.8
_diffrn_source_power 0.04
_diffrn_source_target Cu
_diffrn_source_type 'Agilent Diffraction microfocus tube'
_diffrn_source_voltage 50
_exptl_absorpt_coefficient_mu 2.299
_exptl_absorpt_correction_T_max 1.298
_exptl_absorpt_correction_T_min 0.620
_exptl_absorpt_correction_type gaussian
_exptl_absorpt_process_details
;
CrysAlisPro, Agilent Technologies,
Version 1.171.36.28a (release 18-03-2013 CrysAlis171 .NET)
(compiled Mar 18 2013,11:47:30)
Numerical absorption correction based on gaussian integration over
			a multifaceted crystal model
;
_exptl_crystal_colour 'clear yellow'
_exptl_crystal_colour_lustre clear
_exptl_crystal_colour_primary yellow
_exptl_crystal_density_diffrn 1.371
_exptl_crystal_description block
_exptl_crystal_F_000 324
_exptl_crystal_size_max 0.4734
_exptl_crystal_size_mid 0.2377
_exptl_crystal_size_min 0.1971
_refine_diff_density_max 0.401
_refine_diff_density_min -0.318
_refine_diff_density_rms 0.055
_refine_ls_extinction_method none
_refine_ls_goodness_of_fit_ref 1.054
_refine_ls_hydrogen_treatment constr
_refine_ls_matrix_type full
_refine_ls_number_parameters 200
_refine_ls_number_reflns 2862
_refine_ls_number_restraints 0
_refine_ls_restrained_S_all 1.054
_refine_ls_R_factor_all 0.0451
_refine_ls_R_factor_gt 0.0421
_refine_ls_shift/su_max 0.000
_refine_ls_shift/su_mean 0.000
_refine_ls_structure_factor_coef Fsqd
_refine_ls_weighting_details 'w=1/[\s^2^(Fo^2^)+(0.0666P)^2^+0.2329P] where P=(Fo^2^+2Fc^2^)/3'
_refine_ls_weighting_scheme calc
_refine_ls_wR_factor_gt 0.1130
_refine_ls_wR_factor_ref 0.1161
_reflns_Friedel_coverage 0.000
_reflns_number_gt 2629
_reflns_number_total 2862
_reflns_threshold_expression 'I > 2\s(I)'
_cod_data_source_file jo6b02315_si_004.cif
_cod_data_source_block rljcce
_cod_database_code 4037431
_nottingham_internal_coll_name RLJCCE
_nottingham_internal_coll_number 13000
_nottingham_internal_coll_client RL/JC
_nottingham_internal_coll_type custom
_nottingham_internal_coll_frame_method 'omega scans'
_nottingham_internal_coll_frame_time 2
_nottingham_internal_coll_frame_width 2
_nottingham_internal_coll_user pczwl
_nottingham_internal_coll_date 8/11/2013
_nottingham_internal_coll_location NOTTS
_nottingham_internal_process_date 12/11/2013
_nottingham_internal_process_user pczwl
_nottingham_internal_solution_date 13/11/2013
_nottingham_internal_solution_user pczWL
_nottingham_internal_refinement_date 13/11/2013
_nottingham_internal_refinement_user pczwl
_nottingham_internal_validation_date 7/9/2016
_nottingham_internal_validation_user pczwl
_nottingham_internal_archive_date 13/3/2014
_shelx_shelxl_version_number 2014/7
_chemical_oxdiff_formula 'C16 H20 Cl N3 O'
_chemical_oxdiff_usercomment 'RLJCCE #13000 IN FOMBLIN FILM ON MICROMOUNT'
_shelx_space_group_comment
;
The symmetry employed for this shelxl refinement is uniquely defined
by the following loop, which should always be used as a source of
symmetry information in preference to the above space-group names.
They are only intended as comments.
;
_reflns_odcompleteness_completeness 98.30
_reflns_odcompleteness_iscentric 1
_reflns_odcompleteness_theta 67.13
_olex2_refinement_description
;
1. Fixed Uiso
 At 1.2 times of:
  All C(H) groups, All C(H,H) groups, All C(H,H,H,H) groups
2. Others
 Sof(H18C)=Sof(H18D)=Sof(C19A)=Sof(H19C)=Sof(H19D)=Sof(H20C)=Sof(H20D)=1-FVAR(1)
 Sof(H18A)=Sof(H18B)=Sof(C19)=Sof(H19A)=Sof(H19B)=Sof(H20A)=Sof(H20B)=FVAR(1)
3.a Ternary CH refined with riding coordinates:
 C2(H2)
3.b Secondary CH2 refined with riding coordinates:
 C13(H13A,H13B), C14(H14A,H14B), C15(H15A,H15B), C16(H16A,H16B), C18(H18A,
 H18B), C18(H18C,H18D), C19(H19A,H19B), C19A(H19C,H19D), C20(H20A,H20B),
 C20(H20C,H20D), C21(H21A,H21B)
3.c Aromatic/amide H refined with riding coordinates:
 C6(H6), C7(H7), C9(H9)
;
_olex2_computing_structure_refinement_long 'ShelXL (Sheldrick, 2008)'
_olex2_exptl_crystal_mounting_method 'mounted in fomblin film on a micromount'
_olex2_submission_special_instructions 'No special instructions were received'

loop_
_space_group_symop_operation_xyz
'x, y, z'
'-x, -y, -z'

loop_
_atom_site_label
_atom_site_type_symbol
_atom_site_fract_x
_atom_site_fract_y
_atom_site_fract_z
_atom_site_U_iso_or_equiv
_atom_site_adp_type
_atom_site_occupancy
_atom_site_site_symmetry_order
_atom_site_calc_flag
_atom_site_refinement_flags_posn
_atom_site_refinement_flags_occupancy
_atom_site_disorder_assembly
_atom_site_disorder_group
O1 O 0.55585(14) 0.23974(12) 0.58062(11) 0.0195(3) Uani 1 1 d . . . .
C2 C 0.68491(19) 0.39889(17) 0.60793(16) 0.0164(3) Uani 1 1 d . . . .
H2 H 0.6778 0.4330 0.5145 0.020 Uiso 1 1 calc R . . .
C3 C 0.64312(19) 0.50781(17) 0.69393(16) 0.0166(3) Uani 1 1 d . . . .
N4 N 0.55838(17) 0.46376(15) 0.77934(14) 0.0184(3) Uani 1 1 d . . . .
C5 C 0.49727(19) 0.30459(18) 0.78711(16) 0.0177(3) Uani 1 1 d . . . .
C6 C 0.4321(2) 0.25277(19) 0.89359(17) 0.0203(3) Uani 1 1 d . . . .
H6 H 0.4355 0.3265 0.9633 0.024 Uiso 1 1 calc R . . .
C7 C 0.3624(2) 0.09488(19) 0.89929(18) 0.0227(3) Uani 1 1 d . . . .
H7 H 0.3187 0.0604 0.9725 0.027 Uiso 1 1 calc R . . .
C8 C 0.3574(2) -0.01161(18) 0.79660(18) 0.0216(3) Uani 1 1 d . . . .
C9 C 0.4245(2) 0.03503(18) 0.69059(17) 0.0209(3) Uani 1 1 d . . . .
H9 H 0.4221 -0.0392 0.6220 0.025 Uiso 1 1 calc R . . .
C10 C 0.49497(19) 0.19335(18) 0.68806(16) 0.0178(3) Uani 1 1 d . . . .
Cl11 Cl 0.26438(5) -0.21051(4) 0.80046(4) 0.02941(16) Uani 1 1 d . . . .
N12 N 0.85542(17) 0.41561(14) 0.67498(13) 0.0170(3) Uani 1 1 d . . . .
C13 C 0.9175(2) 0.32537(19) 0.60017(17) 0.0202(3) Uani 1 1 d . . . .
H13A H 0.9233 0.3606 0.5100 0.024 Uiso 1 1 calc R . . .
H13B H 0.8432 0.2126 0.5806 0.024 Uiso 1 1 calc R . . .
C14 C 1.0950(2) 0.35943(19) 0.70334(17) 0.0226(3) Uani 1 1 d . . . .
H14A H 1.1819 0.4523 0.6869 0.027 Uiso 1 1 calc R . . .
H14B H 1.1254 0.2694 0.6937 0.027 Uiso 1 1 calc R . . .
C15 C 1.0826(2) 0.3892(2) 0.85039(18) 0.0234(3) Uani 1 1 d . . . .
H15A H 1.0903 0.3038 0.9024 0.028 Uiso 1 1 calc R . . .
H15B H 1.1756 0.4889 0.9065 0.028 Uiso 1 1 calc R . . .
C16 C 0.9088(2) 0.3957(2) 0.82271(18) 0.0290(4) Uani 1 1 d . . . .
H16A H 0.8262 0.2981 0.8371 0.035 Uiso 1 1 calc R . . .
H16B H 0.9184 0.4846 0.8862 0.035 Uiso 1 1 calc R . . .
N17 N 0.70521(18) 0.65877(15) 0.68124(14) 0.0193(3) Uani 1 1 d . . . .
C18 C 0.6959(3) 0.77719(18) 0.77407(19) 0.0266(4) Uani 1 1 d . . . .
H18A H 0.6989 0.7476 0.8676 0.032 Uiso 0.668(8) 1 calc R P A 1
H18B H 0.5920 0.7964 0.7313 0.032 Uiso 0.668(8) 1 calc R P A 1
H18C H 0.7646 0.7849 0.8735 0.032 Uiso 0.332(8) 1 calc R P A 2
H18D H 0.5763 0.7518 0.7675 0.032 Uiso 0.332(8) 1 calc R P A 2
C19 C 0.8607(5) 0.9211(3) 0.7850(4) 0.0296(10) Uani 0.668(8) 1 d . P A 1
H19A H 0.8478 1.0194 0.8038 0.036 Uiso 0.668(8) 1 calc R P A 1
H19B H 0.9608 0.9217 0.8613 0.036 Uiso 0.668(8) 1 calc R P A 1
C19A C 0.7678(9) 0.9276(6) 0.7215(7) 0.0237(17) Uani 0.332(8) 1 d . P A 2
H19C H 0.6751 0.9490 0.6558 0.028 Uiso 0.332(8) 1 calc R P A 2
H19D H 0.8350 1.0163 0.8013 0.028 Uiso 0.332(8) 1 calc R P A 2
C20 C 0.8797(3) 0.9020(2) 0.6472(3) 0.0383(5) Uani 1 1 d . . . .
H20A H 1.0013 0.9544 0.6556 0.046 Uiso 0.668(8) 1 calc R P A 1
H20B H 0.8131 0.9479 0.5798 0.046 Uiso 0.668(8) 1 calc R P A 1
H20C H 0.9993 0.9424 0.7125 0.046 Uiso 0.332(8) 1 calc R P A 2
H20D H 0.8765 0.9575 0.5659 0.046 Uiso 0.332(8) 1 calc R P A 2
C21 C 0.8134(2) 0.72810(18) 0.59687(17) 0.0210(3) Uani 1 1 d . . . .
H21A H 0.7460 0.6994 0.4947 0.025 Uiso 1 1 calc R . . .
H21B H 0.9085 0.6940 0.6149 0.025 Uiso 1 1 calc R . . .

loop_
_atom_site_aniso_label
_atom_site_aniso_U_11
_atom_site_aniso_U_22
_atom_site_aniso_U_33
_atom_site_aniso_U_23
_atom_site_aniso_U_13
_atom_site_aniso_U_12
O1 0.0231(6) 0.0170(5) 0.0172(5) 0.0003(4) 0.0069(4) 0.0069(4)
C2 0.0207(7) 0.0140(7) 0.0157(7) 0.0022(5) 0.0063(6) 0.0082(6)
C3 0.0192(7) 0.0177(7) 0.0160(7) 0.0030(6) 0.0051(6) 0.0116(6)
N4 0.0218(7) 0.0175(6) 0.0207(7) 0.0046(5) 0.0099(5) 0.0108(5)
C5 0.0175(7) 0.0163(7) 0.0202(8) 0.0029(6) 0.0052(6) 0.0088(6)
C6 0.0210(8) 0.0209(8) 0.0202(8) 0.0034(6) 0.0071(6) 0.0099(6)
C7 0.0229(8) 0.0237(8) 0.0208(8) 0.0076(6) 0.0065(6) 0.0089(6)
C8 0.0213(8) 0.0158(7) 0.0235(8) 0.0059(6) 0.0023(6) 0.0067(6)
C9 0.0223(8) 0.0180(8) 0.0188(8) 0.0012(6) 0.0016(6) 0.0089(6)
C10 0.0176(7) 0.0201(8) 0.0155(7) 0.0033(6) 0.0039(6) 0.0090(6)
Cl11 0.0338(3) 0.0157(2) 0.0286(2) 0.00612(16) 0.00345(18) 0.00462(17)
N12 0.0214(7) 0.0176(6) 0.0156(6) 0.0010(5) 0.0071(5) 0.0113(5)
C13 0.0265(8) 0.0214(8) 0.0180(7) 0.0013(6) 0.0089(6) 0.0145(6)
C14 0.0233(8) 0.0243(8) 0.0253(8) 0.0029(6) 0.0094(7) 0.0142(7)
C15 0.0235(8) 0.0278(8) 0.0210(8) 0.0044(6) 0.0061(6) 0.0139(7)
C16 0.0289(9) 0.0509(11) 0.0152(8) 0.0057(7) 0.0071(7) 0.0251(8)
N17 0.0268(7) 0.0162(6) 0.0224(7) 0.0055(5) 0.0140(6) 0.0120(5)
C18 0.0425(10) 0.0160(8) 0.0314(9) 0.0046(7) 0.0220(8) 0.0151(7)
C19 0.039(2) 0.0192(13) 0.0301(17) 0.0025(11) 0.0136(16) 0.0097(12)
C19A 0.027(3) 0.015(2) 0.029(3) 0.002(2) 0.010(3) 0.008(2)
C20 0.0441(11) 0.0202(9) 0.0575(13) 0.0079(8) 0.0304(10) 0.0102(8)
C21 0.0249(8) 0.0218(8) 0.0223(8) 0.0088(6) 0.0126(6) 0.0118(6)

loop_
_atom_type_symbol
_atom_type_description
_atom_type_scat_dispersion_real
_atom_type_scat_dispersion_imag
_atom_type_scat_source
C C 0.0181 0.0091 'International Tables Vol C Tables 4.2.6.8 and 6.1.1.4'
H H 0.0000 0.0000 'International Tables Vol C Tables 4.2.6.8 and 6.1.1.4'
N N 0.0311 0.0180 'International Tables Vol C Tables 4.2.6.8 and 6.1.1.4'
O O 0.0492 0.0322 'International Tables Vol C Tables 4.2.6.8 and 6.1.1.4'
Cl Cl 0.3639 0.7018 'International Tables Vol C Tables 4.2.6.8 and 6.1.1.4'

loop_
_exptl_crystal_face_index_h
_exptl_crystal_face_index_k
_exptl_crystal_face_index_l
_exptl_crystal_face_perp_dist
_exptl_oxdiff_crystal_face_indexfrac_h
_exptl_oxdiff_crystal_face_indexfrac_k
_exptl_oxdiff_crystal_face_indexfrac_l
_exptl_oxdiff_crystal_face_x
_exptl_oxdiff_crystal_face_y
_exptl_oxdiff_crystal_face_z
1 -1 1 0.0714 1.0029 -1.0001 0.9971 -0.0828 -0.1767 0.2057
0 0 1 0.1082 0.0003 0.0030 0.9991 -0.0115 -0.1618 0.0127
0 0 -1 0.0889 -0.0003 -0.0030 -0.9991 0.0115 0.1618 -0.0127
-1 1 -1 0.1510 -1.0029 1.0001 -0.9971 0.0828 0.1767 -0.2057
0 1 0 0.1217 -0.0032 1.0005 0.0043 -0.1103 -0.0359 -0.1371
-1 -2 0 0.0748 -0.9930 -1.9985 -0.0109 0.4021 0.1225 0.2185
4 1 -6 0.1674 3.9924 0.9727 -5.9807 -0.7672 0.7316 0.0099
1 4 -5 0.1134 0.9851 3.9847 -4.9759 -0.5650 0.6146 -0.5563
-3 -4 1 0.1005 -2.9851 -3.9915 0.9749 0.9743 0.1339 0.3938
-6 2 1 0.2437 -6.0022 2.0190 0.9936 0.8570 0.0711 -0.5965
-1 2 -6 0.0889 -1.0076 1.9858 -5.9881 0.0302 0.9496 -0.4064

loop_
_geom_angle_atom_site_label_1
_geom_angle_atom_site_label_2
_geom_angle_atom_site_label_3
_geom_angle
C10 O1 C2 116.40(11)
O1 C2 H2 107.3
O1 C2 C3 109.86(12)
C3 C2 H2 107.3
N12 C2 O1 114.67(12)
N12 C2 H2 107.3
N12 C2 C3 110.15(12)
N4 C3 C2 124.14(13)
N4 C3 N17 119.63(13)
N17 C3 C2 116.19(13)
C3 N4 C5 116.52(13)
N4 C5 C10 122.02(14)
C6 C5 N4 119.74(14)
C6 C5 C10 118.21(14)
C5 C6 H6 119.5
C7 C6 C5 120.94(15)
C7 C6 H6 119.5
C6 C7 H7 120.5
C8 C7 C6 119.00(15)
C8 C7 H7 120.5
C7 C8 C9 121.99(14)
C7 C8 Cl11 119.16(13)
C9 C8 Cl11 118.85(13)
C8 C9 H9 121.1
C10 C9 C8 117.88(15)
C10 C9 H9 121.1
O1 C10 C5 119.87(14)
O1 C10 C9 118.13(14)
C9 C10 C5 121.92(15)
C2 N12 C13 116.42(12)
C2 N12 C16 118.86(13)
C16 N12 C13 106.21(12)
N12 C13 H13A 111.1
N12 C13 H13B 111.1
N12 C13 C14 103.10(13)
H13A C13 H13B 109.1
C14 C13 H13A 111.1
C14 C13 H13B 111.1
C13 C14 H14A 110.8
C13 C14 H14B 110.8
C13 C14 C15 104.67(13)
H14A C14 H14B 108.9
C15 C14 H14A 110.8
C15 C14 H14B 110.8
C14 C15 H15A 110.7
C14 C15 H15B 110.7
H15A C15 H15B 108.8
C16 C15 C14 105.44(13)
C16 C15 H15A 110.7
C16 C15 H15B 110.7
N12 C16 C15 104.60(13)
N12 C16 H16A 110.8
N12 C16 H16B 110.8
C15 C16 H16A 110.8
C15 C16 H16B 110.8
H16A C16 H16B 108.9
C3 N17 C18 120.92(13)
C3 N17 C21 125.95(13)
C18 N17 C21 112.24(13)
N17 C18 H18A 111.6
N17 C18 H18B 111.6
N17 C18 H18C 110.8
N17 C18 H18D 110.8
N17 C18 C19 101.03(16)
N17 C18 C19A 104.9(2)
H18A C18 H18B 109.4
H18C C18 H18D 108.8
C19 C18 H18A 111.6
C19 C18 H18B 111.6
C19A C18 H18C 110.8
C19A C18 H18D 110.8
C18 C19 H19A 110.9
C18 C19 H19B 110.9
H19A C19 H19B 108.9
C20 C19 C18 104.4(2)
C20 C19 H19A 110.9
C20 C19 H19B 110.9
C18 C19A H19C 110.8
C18 C19A H19D 110.8
H19C C19A H19D 108.9
C20 C19A C18 104.8(3)
C20 C19A H19C 110.8
C20 C19A H19D 110.8
C19 C20 H20A 110.4
C19 C20 H20B 110.4
C19 C20 C21 106.64(17)
C19A C20 H20C 110.2
C19A C20 H20D 110.2
C19A C20 C21 107.8(2)
H20A C20 H20B 108.6
H20C C20 H20D 108.5
C21 C20 H20A 110.4
C21 C20 H20B 110.4
C21 C20 H20C 110.2
C21 C20 H20D 110.2
N17 C21 C20 103.58(13)
N17 C21 H21A 111.0
N17 C21 H21B 111.0
C20 C21 H21A 111.0
C20 C21 H21B 111.0
H21A C21 H21B 109.0

loop_
_geom_bond_atom_site_label_1
_geom_bond_atom_site_label_2
_geom_bond_distance
O1 C2 1.4600(18)
O1 C10 1.3716(18)
C2 H2 1.0000
C2 C3 1.531(2)
C2 N12 1.420(2)
C3 N4 1.297(2)
C3 N17 1.344(2)
N4 C5 1.402(2)
C5 C6 1.394(2)
C5 C10 1.403(2)
C6 H6 0.9500
C6 C7 1.389(2)
C7 H7 0.9500
C7 C8 1.386(2)
C8 C9 1.388(2)
C8 Cl11 1.7461(16)
C9 H9 0.9500
C9 C10 1.386(2)
N12 C13 1.4652(18)
N12 C16 1.465(2)
C13 H13A 0.9900
C13 H13B 0.9900
C13 C14 1.523(2)
C14 H14A 0.9900
C14 H14B 0.9900
C14 C15 1.541(2)
C15 H15A 0.9900
C15 H15B 0.9900
C15 C16 1.526(2)
C16 H16A 0.9900
C16 H16B 0.9900
N17 C18 1.4642(19)
N17 C21 1.4709(19)
C18 H18A 0.9900
C18 H18B 0.9900
C18 H18C 0.9900
C18 H18D 0.9900
C18 C19 1.557(3)
C18 C19A 1.511(5)
C19 H19A 0.9900
C19 H19B 0.9900
C19 C20 1.460(4)
C19A H19C 0.9900
C19A H19D 0.9900
C19A C20 1.498(6)
C20 H20A 0.9900
C20 H20B 0.9900
C20 H20C 0.9900
C20 H20D 0.9900
C20 C21 1.516(2)
C21 H21A 0.9900
C21 H21B 0.9900

loop_
_geom_torsion_atom_site_label_1
_geom_torsion_atom_site_label_2
_geom_torsion_atom_site_label_3
_geom_torsion_atom_site_label_4
_geom_torsion
O1 C2 C3 N4 27.4(2)
O1 C2 C3 N17 -155.01(13)
O1 C2 N12 C13 59.12(17)
O1 C2 N12 C16 -69.92(18)
C2 O1 C10 C5 26.6(2)
C2 O1 C10 C9 -156.67(13)
C2 C3 N4 C5 -2.5(2)
C2 C3 N17 C18 -170.61(14)
C2 C3 N17 C21 -2.3(2)
C2 N12 C13 C14 -175.90(12)
C2 N12 C16 C15 169.15(13)
C3 C2 N12 C13 -176.36(12)
C3 C2 N12 C16 54.60(18)
C3 N4 C5 C6 168.66(14)
C3 N4 C5 C10 -13.1(2)
C3 N17 C18 C19 148.1(2)
C3 N17 C18 C19A -176.7(3)
C3 N17 C21 C20 -166.93(17)
N4 C3 N17 C18 7.1(2)
N4 C3 N17 C21 175.47(14)
N4 C5 C6 C7 176.52(14)
N4 C5 C10 O1 0.8(2)
N4 C5 C10 C9 -175.77(14)
C5 C6 C7 C8 -0.3(2)
C6 C5 C10 O1 179.11(13)
C6 C5 C10 C9 2.5(2)
C6 C7 C8 C9 1.9(3)
C6 C7 C8 Cl11 -178.21(12)
C7 C8 C9 C10 -1.2(2)
C8 C9 C10 O1 -177.69(14)
C8 C9 C10 C5 -1.0(2)
C10 O1 C2 C3 -37.88(17)
C10 O1 C2 N12 86.80(15)
C10 C5 C6 C7 -1.8(2)
Cl11 C8 C9 C10 178.89(12)
N12 C2 C3 N4 -99.88(17)
N12 C2 C3 N17 77.74(17)
N12 C13 C14 C15 29.65(16)
C13 N12 C16 C15 35.57(17)
C13 C14 C15 C16 -8.59(18)
C14 C15 C16 N12 -15.67(18)
C16 N12 C13 C14 -41.01(16)
N17 C3 N4 C5 179.94(14)
N17 C18 C19 C20 33.3(3)
N17 C18 C19A C20 -23.7(5)
C18 N17 C21 C20 2.28(19)
C18 C19 C20 C21 -33.5(3)
C18 C19A C20 C21 25.9(5)
C19 C20 C21 N17 20.0(3)
C19A C20 C21 N17 -17.6(4)
C21 N17 C18 C19 -21.7(2)
C21 N17 C18 C19A 13.5(3)
